data_7121900
loop_
_publ_author_name
'Bao, Wen'
'Wang, Jun-Qi'
'Xu, Xuetao'
'Zhang, Bang-Hong'
'Liu, Wei-Ting'
'Lei, Lin-Sheng'
'Liang, Huan'
'Zhang, Kun'
'Wang, Shao-Hua'

_publ_section_title
;
 Copper-Catalyzed Cyclization of 2-Cyanobenzaldehydes and
 2-Isocyanoacetates: an Efficient Strategy for the Synthesis of
 Substituted 1-Aminoisoquinolines
;
_journal_name_full 'Chemical Communications'
_journal_paper_doi 10.1039/C8CC04733B
_journal_year 2018
_chemical_formula_moiety 'C12 H12 N2 O2'
_chemical_formula_sum 'C12 H12 N2 O2'
_chemical_formula_weight 216.24
_chemical_name_systematic
;
 ? 
;
_space_group_crystal_system trigonal
_space_group_IT_number 148
_space_group_name_Hall '-R 3'
_space_group_name_H-M_alt 'R -3'
_symmetry_space_group_name_Hall '-R 3'
_symmetry_space_group_name_H-M 'R -3 :H'
_atom_sites_solution_hydrogens geom
_atom_sites_solution_primary direct
_atom_sites_solution_secondary difmap
_audit_creation_date 2018-05-30
_audit_creation_method
;
Olex2 1.2
(compiled 2018.05.18 svn.r3508 for OlexSys, GUI svn.r5497)
;
_audit_update_record
;
2018-05-30 deposited with the CCDC.
2018-06-29 downloaded from the CCDC.
;
_cell_angle_alpha 90.00
_cell_angle_beta 90.00
_cell_angle_gamma 120.00
_cell_formula_units_Z 18
_cell_length_a 28.7013(15)
_cell_length_b 28.7013(15)
_cell_length_c 6.9232(4)
_cell_measurement_reflns_used 701
_cell_measurement_temperature 295.26(10)
_cell_measurement_theta_max 23.4370
_cell_measurement_theta_min 3.6490
_cell_volume 4939.0(5)
_computing_cell_refinement
;
CrysAlisPro, Agilent Technologies,
Version 1.171.36.28 (release 01-02-2013 CrysAlis171 .NET)
(compiled Feb  1 2013,16:14:44)
;
_computing_data_collection
;
CrysAlisPro, Agilent Technologies,
Version 1.171.36.28 (release 01-02-2013 CrysAlis171 .NET)
(compiled Feb  1 2013,16:14:44)
;
_computing_data_reduction
;
CrysAlisPro, Agilent Technologies,
Version 1.171.36.28 (release 01-02-2013 CrysAlis171 .NET)
(compiled Feb  1 2013,16:14:44)
;
_computing_molecular_graphics 'Olex2 (Dolomanov et al., 2009)'
_computing_publication_material 'Olex2 (Dolomanov et al., 2009)'
_computing_structure_refinement 'ShelXL (Sheldrick, 2015)'
_computing_structure_solution 'ShelXS (Sheldrick, 2008)'
_diffrn_ambient_temperature 295.26(10)
_diffrn_detector_area_resol_mean 16.0733
_diffrn_measured_fraction_theta_full 0.998
_diffrn_measured_fraction_theta_max 0.998
_diffrn_measurement_details
;
#__ type_ start__ end____ width___ exp.time_
  1 omega  -41.00   69.00   1.0000    4.0000
omega____ theta____ kappa____ phi______ frames
    -       22.7867   19.0000   60.0000 110
;
_diffrn_measurement_device_type 'SuperNova, Dual, Cu at zero, Eos'
_diffrn_measurement_method '\w scans'
_diffrn_orient_matrix_UB_11 -0.0121386000
_diffrn_orient_matrix_UB_12 0.0105130000
_diffrn_orient_matrix_UB_13 -0.0622574000
_diffrn_orient_matrix_UB_21 0.0257799000
_diffrn_orient_matrix_UB_22 0.0215673000
_diffrn_orient_matrix_UB_23 -0.0251286000
_diffrn_orient_matrix_UB_31 0.0013965000
_diffrn_orient_matrix_UB_32 -0.0154587000
_diffrn_orient_matrix_UB_33 -0.0773596000
_diffrn_radiation_monochromator mirror
_diffrn_radiation_type MoK\a
_diffrn_radiation_wavelength 0.71073
_diffrn_reflns_av_R_equivalents 0.0276
_diffrn_reflns_av_unetI/netI 0.0743
_diffrn_reflns_limit_h_max 35
_diffrn_reflns_limit_h_min -14
_diffrn_reflns_limit_k_max 27
_diffrn_reflns_limit_k_min -32
_diffrn_reflns_limit_l_max 8
_diffrn_reflns_limit_l_min -4
_diffrn_reflns_number 3129
_diffrn_reflns_theta_full 26.02
_diffrn_reflns_theta_max 26.02
_diffrn_reflns_theta_min 3.66
_diffrn_source 'SuperNova (Mo) X-ray Source'
_exptl_absorpt_coefficient_mu 0.091
_exptl_absorpt_correction_T_max 1.00000
_exptl_absorpt_correction_T_min 0.78509
_exptl_absorpt_correction_type multi-scan
_exptl_absorpt_process_details
;
CrysAlisPro, Agilent Technologies,
Version 1.171.36.28 (release 01-02-2013 CrysAlis171 .NET)
(compiled Feb  1 2013,16:14:44)
Empirical absorption correction using spherical harmonics,
 implemented in SCALE3 ABSPACK scaling algorithm.
;
_exptl_crystal_colour 'clear light colourless'
_exptl_crystal_colour_lustre clear
_exptl_crystal_colour_modifier light
_exptl_crystal_colour_primary colourless
_exptl_crystal_density_diffrn 1.309
_exptl_crystal_density_method 'not measured'
_exptl_crystal_description block
_exptl_crystal_F_000 2052
_exptl_crystal_size_max 0.22
_exptl_crystal_size_mid 0.18
_exptl_crystal_size_min 0.14
_refine_diff_density_max 0.166
_refine_diff_density_min -0.186
_refine_diff_density_rms 0.047
_refine_ls_extinction_method none
_refine_ls_goodness_of_fit_ref 1.050
_refine_ls_hydrogen_treatment mixed
_refine_ls_matrix_type full
_refine_ls_number_parameters 154
_refine_ls_number_reflns 2171
_refine_ls_number_restraints 0
_refine_ls_restrained_S_all 1.050
_refine_ls_R_factor_all 0.1126
_refine_ls_R_factor_gt 0.0570
_refine_ls_shift/su_max 0.000
_refine_ls_shift/su_mean 0.000
_refine_ls_structure_factor_coef Fsqd
_refine_ls_weighting_details 'calc w=1/[\s^2^(Fo^2^)+(0.0393P)^2^+0.0000P] where P=(Fo^2^+2Fc^2^)/3'
_refine_ls_weighting_scheme calc
_refine_ls_wR_factor_gt 0.1047
_refine_ls_wR_factor_ref 0.1368
_reflns_number_gt 1185
_reflns_number_total 2171
_reflns_threshold_expression >2sigma(I)
_cod_data_source_file c8cc04733b2.cif
_cod_data_source_block baowen_0915_1
_cod_database_code 7121900
_reflns_odcompleteness_completeness 99.78
_reflns_odcompleteness_iscentric 1
_reflns_odcompleteness_theta 26.32
_olex2_refinement_description
;
1. Fixed Uiso
 At 1.2 times of:
  All C(H) groups, All C(H,H) groups
 At 1.5 times of:
  All C(H,H,H) groups
2.a Secondary CH2 refined with riding coordinates:
 C11(H11A,H11B)
2.b Aromatic/amide H refined with riding coordinates:
 C3(H3), C4(H4), C5(H5), C6(H6), C8(H8)
2.c Idealised Me refined as rotating group:
 C12(H12A,H12B,H12C)
;
_olex2_date_sample_data_collection 2017-09-15
_olex2_submission_special_instructions 'No special instructions were received'

loop_
_space_group_symop_id
_space_group_symop_operation_xyz
1 'x, y, z'
2 '-y, x-y, z'
3 '-x+y, -x, z'
4 'x+2/3, y+1/3, z+1/3'
5 '-y+2/3, x-y+1/3, z+1/3'
6 '-x+y+2/3, -x+1/3, z+1/3'
7 'x+1/3, y+2/3, z+2/3'
8 '-y+1/3, x-y+2/3, z+2/3'
9 '-x+y+1/3, -x+2/3, z+2/3'
10 '-x, -y, -z'
11 'y, -x+y, -z'
12 'x-y, x, -z'
13 '-x+2/3, -y+1/3, -z+1/3'
14 'y+2/3, -x+y+1/3, -z+1/3'
15 'x-y+2/3, x+1/3, -z+1/3'
16 '-x+1/3, -y+2/3, -z+2/3'
17 'y+1/3, -x+y+2/3, -z+2/3'
18 'x-y+1/3, x+2/3, -z+2/3'

loop_
_atom_site_label
_atom_site_type_symbol
_atom_site_fract_x
_atom_site_fract_y
_atom_site_fract_z
_atom_site_U_iso_or_equiv
_atom_site_adp_type
_atom_site_occupancy
_atom_site_calc_flag
_atom_site_refinement_flags_posn
O1 O 0.78866(8) 0.55753(8) 0.4796(3) 0.0628(6) Uani 1 d .
O2 O 0.79642(8) 0.48552(7) 0.4146(3) 0.0556(6) Uani 1 d .
N1 N 0.83831(8) 0.60354(8) 0.1332(3) 0.0395(5) Uani 1 d .
N2 N 0.86346(12) 0.66950(10) -0.0934(4) 0.0547(7) Uani 1 d .
H2A H 0.8509(11) 0.6863(11) -0.011(4) 0.070(10) Uiso 1 d .
H2B H 0.8807(11) 0.6858(12) -0.192(4) 0.075(12) Uiso 1 d .
C1 C 0.86288(10) 0.62426(10) -0.0333(4) 0.0391(6) Uani 1 d .
C2 C 0.88758(10) 0.60038(10) -0.1481(3) 0.0385(6) Uani 1 d .
C3 C 0.91494(11) 0.62252(11) -0.3226(4) 0.0520(8) Uani 1 d .
H3 H 0.9185 0.6546 -0.3680 0.062 Uiso 1 calc R
C4 C 0.93630(12) 0.59706(12) -0.4257(4) 0.0607(8) Uani 1 d .
H4 H 0.9544 0.6121 -0.5406 0.073 Uiso 1 calc R
C5 C 0.93127(12) 0.54905(12) -0.3608(4) 0.0603(8) Uani 1 d .
H5 H 0.9453 0.5318 -0.4340 0.072 Uiso 1 calc R
C6 C 0.90602(10) 0.52701(11) -0.1909(4) 0.0487(7) Uani 1 d .
H6 H 0.9035 0.4952 -0.1476 0.058 Uiso 1 calc R
C7 C 0.88363(9) 0.55217(10) -0.0803(4) 0.0400(6) Uani 1 d .
C8 C 0.85631(10) 0.53045(10) 0.0954(4) 0.0427(7) Uani 1 d .
H8 H 0.8529 0.4987 0.1438 0.051 Uiso 1 calc R
C9 C 0.83506(9) 0.55641(10) 0.1927(3) 0.0374(6) Uani 1 d .
C10 C 0.80468(10) 0.53498(11) 0.3769(4) 0.0440(7) Uani 1 d .
C11 C 0.76672(12) 0.46035(12) 0.5886(4) 0.0616(8) Uani 1 d .
H11A H 0.7310 0.4559 0.5815 0.074 Uiso 1 calc R
H11B H 0.7850 0.4825 0.7000 0.074 Uiso 1 calc R
C12 C 0.76317(17) 0.40745(14) 0.6068(5) 0.1022(15) Uani 1 d .
H12A H 0.7446 0.3856 0.4969 0.153 Uiso 1 calc GR
H12B H 0.7439 0.3900 0.7225 0.153 Uiso 1 calc GR
H12C H 0.7987 0.4123 0.6130 0.153 Uiso 1 calc GR

loop_
_atom_site_aniso_label
_atom_site_aniso_U_11
_atom_site_aniso_U_22
_atom_site_aniso_U_33
_atom_site_aniso_U_23
_atom_site_aniso_U_13
_atom_site_aniso_U_12
O1 0.0734(14) 0.0595(14) 0.0668(14) 0.0059(11) 0.0257(11) 0.0418(12)
O2 0.0695(13) 0.0540(13) 0.0508(12) 0.0120(10) 0.0187(10) 0.0366(11)
N1 0.0407(13) 0.0393(13) 0.0428(13) -0.0023(10) -0.0013(10) 0.0232(11)
N2 0.083(2) 0.0483(16) 0.0474(16) 0.0029(14) 0.0069(15) 0.0443(16)
C1 0.0421(15) 0.0366(15) 0.0412(15) -0.0049(12) -0.0066(12) 0.0216(13)
C2 0.0401(15) 0.0381(15) 0.0379(15) -0.0061(12) -0.0015(12) 0.0199(13)
C3 0.0625(19) 0.0445(17) 0.0484(17) 0.0021(14) 0.0059(14) 0.0263(15)
C4 0.068(2) 0.064(2) 0.0492(18) 0.0035(16) 0.0199(16) 0.0328(18)
C5 0.069(2) 0.065(2) 0.060(2) -0.0065(17) 0.0113(17) 0.0430(18)
C6 0.0540(17) 0.0470(17) 0.0531(18) -0.0032(14) 0.0081(14) 0.0312(15)
C7 0.0366(14) 0.0421(16) 0.0440(16) -0.0041(13) -0.0003(12) 0.0217(13)
C8 0.0447(16) 0.0390(15) 0.0495(16) 0.0009(13) 0.0036(13) 0.0248(13)
C9 0.0340(14) 0.0402(15) 0.0405(15) -0.0030(12) -0.0012(12) 0.0204(12)
C10 0.0398(15) 0.0447(17) 0.0488(17) -0.0027(14) -0.0024(13) 0.0222(14)
C11 0.070(2) 0.067(2) 0.0500(18) 0.0173(16) 0.0204(16) 0.0364(18)
C12 0.154(4) 0.086(3) 0.092(3) 0.045(2) 0.055(3) 0.079(3)

loop_
_atom_type_symbol
_atom_type_description
_atom_type_scat_dispersion_real
_atom_type_scat_dispersion_imag
_atom_type_scat_source
C C 0.0033 0.0016 'International Tables Vol C Tables 4.2.6.8 and 6.1.1.4'
H H 0.0000 0.0000 'International Tables Vol C Tables 4.2.6.8 and 6.1.1.4'
N N 0.0061 0.0033 'International Tables Vol C Tables 4.2.6.8 and 6.1.1.4'
O O 0.0106 0.0060 'International Tables Vol C Tables 4.2.6.8 and 6.1.1.4'

loop_
_geom_angle_atom_site_label_1
_geom_angle_atom_site_label_2
_geom_angle_atom_site_label_3
_geom_angle
C10 O2 C11 116.1(2)
C1 N1 C9 117.5(2)
H2A N2 H2B 119(3)
C1 N2 H2A 119.3(17)
C1 N2 H2B 120(2)
N1 C1 N2 116.4(2)
N1 C1 C2 122.8(2)
N2 C1 C2 120.8(2)
C3 C2 C1 123.6(2)
C3 C2 C7 118.8(2)
C7 C2 C1 117.7(2)
C2 C3 H3 119.8
C4 C3 C2 120.3(3)
C4 C3 H3 119.8
C3 C4 H4 119.6
C3 C4 C5 120.7(3)
C5 C4 H4 119.6
C4 C5 H5 119.7
C6 C5 C4 120.6(3)
C6 C5 H5 119.7
C5 C6 H6 119.8
C5 C6 C7 120.3(3)
C7 C6 H6 119.8
C2 C7 C8 118.3(2)
C6 C7 C2 119.2(2)
C6 C7 C8 122.5(2)
C7 C8 H8 120.4
C9 C8 C7 119.3(2)
C9 C8 H8 120.4
N1 C9 C10 113.6(2)
C8 C9 N1 124.4(2)
C8 C9 C10 121.9(2)
O1 C10 O2 122.9(3)
O1 C10 C9 126.0(2)
O2 C10 C9 111.1(2)
O2 C11 H11A 110.1
O2 C11 H11B 110.1
O2 C11 C12 107.8(2)
H11A C11 H11B 108.5
C12 C11 H11A 110.1
C12 C11 H11B 110.1
C11 C12 H12A 109.5
C11 C12 H12B 109.5
C11 C12 H12C 109.5
H12A C12 H12B 109.5
H12A C12 H12C 109.5
H12B C12 H12C 109.5

loop_
_geom_bond_atom_site_label_1
_geom_bond_atom_site_label_2
_geom_bond_distance
O1 C10 1.197(3)
O2 C10 1.343(3)
O2 C11 1.444(3)
N1 C1 1.327(3)
N1 C9 1.372(3)
N2 H2A 0.93(3)
N2 H2B 0.84(3)
N2 C1 1.356(3)
C1 C2 1.446(3)
C2 C3 1.407(3)
C2 C7 1.411(3)
C3 H3 0.9300
C3 C4 1.366(3)
C4 H4 0.9300
C4 C5 1.387(4)
C5 H5 0.9300
C5 C6 1.360(3)
C6 H6 0.9300
C6 C7 1.409(3)
C7 C8 1.413(3)
C8 H8 0.9300
C8 C9 1.355(3)
C9 C10 1.493(3)
C11 H11A 0.9700
C11 H11B 0.9700
C11 C12 1.475(4)
C12 H12A 0.9600
C12 H12B 0.9600
C12 H12C 0.9600

loop_
_geom_torsion_atom_site_label_1
_geom_torsion_atom_site_label_2
_geom_torsion_atom_site_label_3
_geom_torsion_atom_site_label_4
_geom_torsion
N1 C1 C2 C3 -178.4(2)
N1 C1 C2 C7 1.8(4)
N1 C9 C10 O1 -7.6(4)
N1 C9 C10 O2 171.6(2)
N2 C1 C2 C3 2.2(4)
N2 C1 C2 C7 -177.6(2)
C1 N1 C9 C8 1.6(4)
C1 N1 C9 C10 -177.5(2)
C1 C2 C3 C4 -178.6(2)
C1 C2 C7 C6 178.4(2)
C1 C2 C7 C8 -0.5(3)
C2 C3 C4 C5 0.2(4)
C2 C7 C8 C9 -0.2(4)
C3 C2 C7 C6 -1.4(4)
C3 C2 C7 C8 179.7(2)
C3 C4 C5 C6 -1.5(5)
C4 C5 C6 C7 1.3(4)
C5 C6 C7 C2 0.2(4)
C5 C6 C7 C8 179.0(3)
C6 C7 C8 C9 -179.0(2)
C7 C2 C3 C4 1.2(4)
C7 C8 C9 N1 -0.4(4)
C7 C8 C9 C10 178.6(2)
C8 C9 C10 O1 173.3(3)
C8 C9 C10 O2 -7.5(3)
C9 N1 C1 N2 177.1(2)
C9 N1 C1 C2 -2.3(3)
C10 O2 C11 C12 -178.6(3)
C11 O2 C10 O1 0.0(4)
C11 O2 C10 C9 -179.3(2)
